data_2207764
loop_
_publ_author_name
'Fang-Lin Du'
'Cai-Feng Ding'
'Mei Zhu'
'Xue-Mei Li'
'Shu-Sheng Zhang'

_publ_section_title
;\m-Adipato-\k^4^<i>O</i>,<i>O</i>';<i>O</i>'',<i>O</i>'''-bis[chloro(2,9-dimethyl-1,10-phenanthroline-\k^2^<i>N</i>,<i>N</i>)copper(II)]
 dihydrate
;
_journal_coeditor_code CV6619
_journal_issue 1
_journal_name_full 'Acta Crystallographica Section E'
_journal_page_first m149
_journal_page_last m150
_journal_paper_doi 10.1107/S1600536805041991
_journal_volume 62
_journal_year 2006
_chemical_formula_iupac '[Cu2 (C6 H8 O4)2 Cl2 (C14 H12 N2)2 Cl2] , 2H2 O'
_chemical_formula_moiety 'C34 H32 Cl2 Cu2 N4 O4 , 2H2 O'
_chemical_formula_sum 'C34 H36 Cl2 Cu2 N4 O6'
_chemical_formula_weight 794.65
_chemical_name_systematic
;
\m-Adipato-\k^4^O,O';O'',O'''-bis[chloro(2,9-dimethyl-1,10-phenanthroline-
\k^2^N,N)copper(II)] dihydrate
;
_space_group_IT_number 14
_symmetry_cell_setting monoclinic
_symmetry_space_group_name_Hall '-P 2ybc'
_symmetry_space_group_name_H-M 'P 1 21/c 1'
_atom_sites_solution_hydrogens geom
_atom_sites_solution_primary direct
_atom_sites_solution_secondary difmap
_audit_creation_method SHELXL97
_cell_angle_alpha 90.00
_cell_angle_beta 110.639(3)
_cell_angle_gamma 90.00
_cell_formula_units_Z 2
_cell_length_a 8.2277(5)
_cell_length_b 14.9414(9)
_cell_length_c 14.3046(7)
_cell_measurement_reflns_used 5751
_cell_measurement_temperature 293(2)
_cell_measurement_theta_max 26.0
_cell_measurement_theta_min 2.7
_cell_volume 1645.65(17)
_computing_cell_refinement 'SAINT (Siemens, 1996)'
_computing_data_collection 'SMART (Siemens, 1996)'
_computing_data_reduction SAINT
_computing_molecular_graphics SHELXTL
_computing_publication_material
;
SHELXTL, PARST (Nardelli, 1995) and PLATON (Spek, 2003)
;
_computing_structure_refinement SHELXTL
_computing_structure_solution 'SHELXTL (Sheldrick, 1997)'
_diffrn_ambient_temperature 293(2)
_diffrn_detector_area_resol_mean 8.33
_diffrn_measured_fraction_theta_full 0.994
_diffrn_measured_fraction_theta_max 0.994
_diffrn_measurement_device_type 'Siemens SMART 1000 CCD area-detector'
_diffrn_measurement_method \w
_diffrn_radiation_monochromator graphite
_diffrn_radiation_source 'fine-focus sealed tube'
_diffrn_radiation_type MoK\a
_diffrn_radiation_wavelength 0.71073
_diffrn_reflns_av_R_equivalents 0.0123
_diffrn_reflns_av_sigmaI/netI 0.0133
_diffrn_reflns_limit_h_max 9
_diffrn_reflns_limit_h_min -10
_diffrn_reflns_limit_k_max 18
_diffrn_reflns_limit_k_min -14
_diffrn_reflns_limit_l_max 17
_diffrn_reflns_limit_l_min -17
_diffrn_reflns_number 9115
_diffrn_reflns_theta_full 26.03
_diffrn_reflns_theta_max 26.03
_diffrn_reflns_theta_min 2.04
_diffrn_standards_number 0
_exptl_absorpt_coefficient_mu 1.507
_exptl_absorpt_correction_T_max 0.7945
_exptl_absorpt_correction_T_min 0.6129
_exptl_absorpt_correction_type multi-scan
_exptl_absorpt_process_details '(SADABS; Sheldrick, 1996)'
_exptl_crystal_colour 'pale green'
_exptl_crystal_density_diffrn 1.604
_exptl_crystal_density_method 'not measured'
_exptl_crystal_description block
_exptl_crystal_F_000 816
_exptl_crystal_size_max 0.36
_exptl_crystal_size_mid 0.23
_exptl_crystal_size_min 0.16
_refine_diff_density_max 0.409
_refine_diff_density_min -0.319
_refine_ls_extinction_method none
_refine_ls_goodness_of_fit_ref 1.159
_refine_ls_hydrogen_treatment constr
_refine_ls_matrix_type full
_refine_ls_number_parameters 217
_refine_ls_number_reflns 3224
_refine_ls_number_restraints 0
_refine_ls_restrained_S_all 1.159
_refine_ls_R_factor_all 0.0342
_refine_ls_R_factor_gt 0.0318
_refine_ls_shift/su_max 0.001
_refine_ls_shift/su_mean 0.000
_refine_ls_structure_factor_coef Fsqd
_refine_ls_weighting_details 'calc w = 1/[\s^2^(Fo^2^)+(0.0492P)^2^+0.7308P] where P = (Fo^2^+2Fc^2^)/3'
_refine_ls_weighting_scheme calc
_refine_ls_wR_factor_gt 0.0907
_refine_ls_wR_factor_ref 0.0923
_reflns_number_gt 2968
_reflns_number_total 3224
_reflns_threshold_expression I>2\s(I)
_cod_data_source_file cv6619.cif
_cod_data_source_block I
_cod_depositor_comments
;
 Marking attached hydrogen atoms.

 Antanas Vaitkus,
 2017-08-07

The following automatic conversions were performed:
'_symmetry_cell_setting' value 'Monoclinic' changed to 'monoclinic'
according to '/home/saulius/struct/CIF-dictionaries/cif_core.dic'
dictionary named 'cif_core.dic' version 2.4.1 from 2010-06-29.

Automatic conversion script
Id: cif_fix_enum 1527 2010-12-29 10:47:43Z saulius 

The following automatic conversions were performed:

'_symmetry_cell_setting' value 'Monoclinic' changed to 'monoclinic'
according to /home/saulius/struct/CIF-dictionaries/cif_core.dic
dictionary named 'cif_core.dic' version 2.4.1 from 2010-06-29.

Automatic conversion script
Id: cif_fix_values 1715 2011-07-08 13:25:40Z adriana 
;
_cod_original_cell_volume 1645.65(16)
_cod_original_sg_symbol_H-M 'P 21/c'
_cod_database_code 2207764
_cod_database_fobs_code 2207764

loop_
_symmetry_equiv_pos_as_xyz
'x, y, z'
'-x, y+1/2, -z+1/2'
'-x, -y, -z'
'x, -y-1/2, z-1/2'

loop_
_atom_site_label
_atom_site_fract_x
_atom_site_fract_y
_atom_site_fract_z
_atom_site_U_iso_or_equiv
_atom_site_adp_type
_atom_site_calc_flag
_atom_site_refinement_flags
_atom_site_occupancy
_atom_site_type_symbol
_atom_site_attached_hydrogens
Cu1 -0.18963(4) -0.071896(18) -0.271958(18) 0.03706(12) Uani d . 1 Cu 0
Cl1 0.08458(8) -0.14078(5) -0.21075(5) 0.05367(18) Uani d . 1 Cl 0
O1W -0.0967(4) 0.16191(17) -0.0246(2) 0.0903(8) Uani d . 1 O 2
O1 -0.2805(3) -0.12699(13) -0.17416(14) 0.0623(5) Uani d . 1 O 0
O2 -0.2128(3) 0.01162(12) -0.15398(13) 0.0537(5) Uani d . 1 O 0
N1 -0.1424(2) 0.01697(12) -0.36347(12) 0.0317(4) Uani d . 1 N 0
N2 -0.3539(2) -0.12626(11) -0.40459(13) 0.0324(4) Uani d . 1 N 0
C1 0.0535(3) 0.11031(18) -0.23210(18) 0.0480(6) Uani d . 1 C 0
H1A 0.0240 0.0667 -0.1914 0.072 Uiso calc R 1 H 0
H1B 0.0196 0.1687 -0.2178 0.072 Uiso calc R 1 H 0
H1C 0.1766 0.1093 -0.2178 0.072 Uiso calc R 1 H 0
C2 -0.0397(3) 0.08873(15) -0.34023(17) 0.0363(5) Uani d . 1 C 0
C3 -0.0177(3) 0.14332(15) -0.41515(18) 0.0404(5) Uani d . 1 C 0
H3A 0.0535 0.1935 -0.3974 0.048 Uiso calc R 1 H 0
C4 -0.0999(3) 0.12310(16) -0.51352(17) 0.0405(5) Uani d . 1 C 0
H4A -0.0839 0.1589 -0.5628 0.049 Uiso calc R 1 H 0
C5 -0.2094(3) 0.04759(15) -0.54019(16) 0.0364(5) Uani d . 1 C 0
C6 -0.3034(3) 0.02153(17) -0.64115(16) 0.0426(5) Uani d . 1 C 0
H6A -0.2918 0.0549 -0.6934 0.051 Uiso calc R 1 H 0
C7 -0.4086(3) -0.05059(17) -0.66173(16) 0.0434(5) Uani d . 1 C 0
H7A -0.4684 -0.0661 -0.7280 0.052 Uiso calc R 1 H 0
C8 -0.4297(3) -0.10356(16) -0.58392(16) 0.0380(5) Uani d . 1 C 0
C9 -0.5397(3) -0.17867(17) -0.60056(18) 0.0448(5) Uani d . 1 C 0
H9A -0.6016 -0.1973 -0.6654 0.054 Uiso calc R 1 H 0
C10 -0.5551(3) -0.22358(17) -0.52233(19) 0.0458(6) Uani d . 1 C 0
H10A -0.6283 -0.2730 -0.5338 0.055 Uiso calc R 1 H 0
C11 -0.4612(3) -0.19642(15) -0.42285(17) 0.0384(5) Uani d . 1 C 0
C12 -0.2273(3) -0.00340(14) -0.46189(14) 0.0313(4) Uani d . 1 C 0
C13 -0.3385(3) -0.07978(14) -0.48351(16) 0.0325(4) Uani d . 1 C 0
C14 -0.4863(4) -0.24560(18) -0.3380(2) 0.0526(6) Uani d . 1 C 0
H14A -0.4148 -0.2192 -0.2760 0.079 Uiso calc R 1 H 0
H14B -0.4543 -0.3072 -0.3397 0.079 Uiso calc R 1 H 0
H14C -0.6060 -0.2420 -0.3439 0.079 Uiso calc R 1 H 0
C15 -0.2652(3) -0.05726(17) -0.12422(16) 0.0399(5) Uani d . 1 C 0
C16 -0.3109(4) -0.0554(2) -0.03073(18) 0.0510(6) Uani d . 1 C 0
H16A -0.2167 -0.0280 0.0231 0.061 Uiso calc R 1 H 0
H16B -0.3248 -0.1162 -0.0110 0.061 Uiso calc R 1 H 0
C17 -0.4773(3) -0.00352(18) -0.04705(16) 0.0444(5) Uani d . 1 C 0
H17A -0.5721 -0.0327 -0.0989 0.053 Uiso calc R 1 H 0
H17B -0.4650 0.0562 -0.0702 0.053 Uiso calc R 1 H 0

loop_
_atom_site_aniso_label
_atom_site_aniso_U_11
_atom_site_aniso_U_22
_atom_site_aniso_U_33
_atom_site_aniso_U_12
_atom_site_aniso_U_13
_atom_site_aniso_U_23
Cu1 0.04360(19) 0.04427(19) 0.02621(16) -0.00489(11) 0.01590(12) 0.00097(10)
Cl1 0.0480(3) 0.0615(4) 0.0514(4) 0.0145(3) 0.0174(3) 0.0183(3)
O1W 0.123(2) 0.0695(15) 0.0755(16) 0.0011(14) 0.0319(15) -0.0087(12)
O1 0.0934(15) 0.0633(12) 0.0435(10) -0.0246(11) 0.0406(10) -0.0092(9)
O2 0.0782(13) 0.0545(10) 0.0388(9) -0.0056(9) 0.0334(9) -0.0054(8)
N1 0.0306(8) 0.0387(9) 0.0271(8) 0.0029(7) 0.0117(7) 0.0014(7)
N2 0.0315(9) 0.0369(9) 0.0298(9) 0.0038(7) 0.0122(7) -0.0019(7)
C1 0.0492(14) 0.0526(14) 0.0390(12) -0.0119(11) 0.0118(10) -0.0054(11)
C2 0.0327(11) 0.0418(11) 0.0356(11) 0.0034(9) 0.0136(9) 0.0017(9)
C3 0.0377(11) 0.0398(12) 0.0469(13) 0.0026(9) 0.0189(10) 0.0055(9)
C4 0.0437(12) 0.0433(12) 0.0411(12) 0.0099(10) 0.0234(10) 0.0121(9)
C5 0.0370(11) 0.0439(12) 0.0317(11) 0.0130(9) 0.0166(9) 0.0063(9)
C6 0.0511(13) 0.0534(14) 0.0272(10) 0.0164(11) 0.0188(10) 0.0084(9)
C7 0.0444(13) 0.0596(14) 0.0245(10) 0.0134(11) 0.0101(9) -0.0026(10)
C8 0.0329(11) 0.0499(12) 0.0305(10) 0.0106(9) 0.0105(8) -0.0060(9)
C9 0.0387(12) 0.0550(14) 0.0375(12) 0.0021(10) 0.0097(10) -0.0158(10)
C10 0.0402(12) 0.0455(13) 0.0489(14) -0.0027(10) 0.0125(10) -0.0142(10)
C11 0.0368(11) 0.0369(11) 0.0423(12) 0.0033(9) 0.0150(9) -0.0030(9)
C12 0.0293(10) 0.0400(11) 0.0269(10) 0.0096(8) 0.0127(8) 0.0025(8)
C13 0.0301(10) 0.0402(11) 0.0286(10) 0.0084(8) 0.0122(8) -0.0011(8)
C14 0.0596(16) 0.0452(13) 0.0514(14) -0.0105(12) 0.0177(12) 0.0029(11)
C15 0.0347(11) 0.0587(14) 0.0285(11) 0.0022(10) 0.0140(9) 0.0035(10)
C16 0.0538(15) 0.0740(18) 0.0315(12) 0.0070(12) 0.0229(11) 0.0058(11)
C17 0.0453(13) 0.0640(15) 0.0299(11) 0.0027(11) 0.0205(10) 0.0025(10)

loop_
_atom_type_symbol
_atom_type_description
_atom_type_scat_dispersion_real
_atom_type_scat_dispersion_imag
_atom_type_scat_source
C C 0.0033 0.0016 'International Tables Vol C Tables 4.2.6.8 and 6.1.1.4'
H H 0.0000 0.0000 'International Tables Vol C Tables 4.2.6.8 and 6.1.1.4'
N N 0.0061 0.0033 'International Tables Vol C Tables 4.2.6.8 and 6.1.1.4'
O O 0.0106 0.0060 'International Tables Vol C Tables 4.2.6.8 and 6.1.1.4'
Cl Cl 0.1484 0.1585 'International Tables Vol C Tables 4.2.6.8 and 6.1.1.4'
Cu Cu 0.3201 1.2651 'International Tables Vol C Tables 4.2.6.8 and 6.1.1.4'

loop_
_geom_angle_atom_site_label_1
_geom_angle_atom_site_label_2
_geom_angle_atom_site_label_3
_geom_angle_site_symmetry_1
_geom_angle_site_symmetry_3
_geom_angle
O1 Cu1 N1 . . 161.39(8)
O1 Cu1 N2 . . 101.36(8)
N1 Cu1 N2 . . 82.83(7)
O1 Cu1 O2 . . 61.94(7)
N1 Cu1 O2 . . 102.66(7)
N2 Cu1 O2 . . 137.23(7)
O1 Cu1 Cl1 . . 96.12(7)
N1 Cu1 Cl1 . . 98.76(5)
N2 Cu1 Cl1 . . 113.64(5)
O2 Cu1 Cl1 . . 107.42(6)
O1 Cu1 C15 . . 30.94(8)
N1 Cu1 C15 . . 133.12(8)
N2 Cu1 C15 . . 123.50(7)
O2 Cu1 C15 . . 31.02(7)
Cl1 Cu1 C15 . . 102.89(6)
C15 O1 Cu1 . . 94.03(14)
C15 O2 Cu1 . . 85.77(14)
C2 N1 C12 . . 119.00(18)
C2 N1 Cu1 . . 128.64(14)
C12 N1 Cu1 . . 112.34(14)
C11 N2 C13 . . 118.94(18)
C11 N2 Cu1 . . 131.36(15)
C13 N2 Cu1 . . 109.67(14)
C2 C1 H1A . . 109.5
C2 C1 H1B . . 109.5
H1A C1 H1B . . 109.5
C2 C1 H1C . . 109.5
H1A C1 H1C . . 109.5
H1B C1 H1C . . 109.5
N1 C2 C3 . . 121.1(2)
N1 C2 C1 . . 118.6(2)
C3 C2 C1 . . 120.3(2)
C4 C3 C2 . . 120.5(2)
C4 C3 H3A . . 119.8
C2 C3 H3A . . 119.8
C3 C4 C5 . . 119.6(2)
C3 C4 H4A . . 120.2
C5 C4 H4A . . 120.2
C12 C5 C4 . . 117.1(2)
C12 C5 C6 . . 119.1(2)
C4 C5 C6 . . 123.9(2)
C7 C6 C5 . . 121.0(2)
C7 C6 H6A . . 119.5
C5 C6 H6A . . 119.5
C6 C7 C8 . . 121.3(2)
C6 C7 H7A . . 119.4
C8 C7 H7A . . 119.4
C9 C8 C13 . . 116.9(2)
C9 C8 C7 . . 124.0(2)
C13 C8 C7 . . 119.2(2)
C10 C9 C8 . . 119.9(2)
C10 C9 H9A . . 120.0
C8 C9 H9A . . 120.0
C9 C10 C11 . . 120.8(2)
C9 C10 H10A . . 119.6
C11 C10 H10A . . 119.6
N2 C11 C10 . . 120.6(2)
N2 C11 C14 . . 119.9(2)
C10 C11 C14 . . 119.4(2)
N1 C12 C5 . . 122.8(2)
N1 C12 C13 . . 117.21(18)
C5 C12 C13 . . 120.03(19)
N2 C13 C8 . . 122.7(2)
N2 C13 C12 . . 117.76(18)
C8 C13 C12 . . 119.5(2)
C11 C14 H14A . . 109.5
C11 C14 H14B . . 109.5
H14A C14 H14B . . 109.5
C11 C14 H14C . . 109.5
H14A C14 H14C . . 109.5
H14B C14 H14C . . 109.5
O1 C15 O2 . . 118.2(2)
O1 C15 C16 . . 121.1(2)
O2 C15 C16 . . 120.7(2)
O1 C15 Cu1 . . 55.02(11)
O2 C15 Cu1 . . 63.21(12)
C16 C15 Cu1 . . 175.82(19)
C15 C16 C17 . . 111.4(2)
C15 C16 H16A . . 109.3
C17 C16 H16A . . 109.3
C15 C16 H16B . . 109.3
C17 C16 H16B . . 109.3
H16A C16 H16B . . 108.0
C16 C17 C17 . 3_455 112.8(3)
C16 C17 H17A . . 109.0
C17 C17 H17A 3_455 . 109.0
C16 C17 H17B . . 109.0
C17 C17 H17B 3_455 . 109.0
H17A C17 H17B . . 107.8

loop_
_geom_bond_atom_site_label_1
_geom_bond_atom_site_label_2
_geom_bond_site_symmetry_2
_geom_bond_distance
_geom_bond_publ_flag
Cu1 O1 . 1.9828(17) yes
Cu1 N1 . 1.9966(17) yes
Cu1 N2 . 2.0685(17) yes
Cu1 O2 . 2.1606(17) yes
Cu1 Cl1 . 2.3502(7) yes
Cu1 C15 . 2.414(2) ?
O1 C15 . 1.244(3) ?
O2 C15 . 1.247(3) ?
N1 C2 . 1.333(3) ?
N1 C12 . 1.367(3) ?
N2 C11 . 1.335(3) ?
N2 C13 . 1.369(3) ?
C1 C2 . 1.500(3) ?
C1 H1A . 0.9600 ?
C1 H1B . 0.9600 ?
C1 H1C . 0.9600 ?
C2 C3 . 1.408(3) ?
C3 C4 . 1.363(3) ?
C3 H3A . 0.9300 ?
C4 C5 . 1.410(3) ?
C4 H4A . 0.9300 ?
C5 C12 . 1.405(3) ?
C5 C6 . 1.431(3) ?
C6 C7 . 1.348(4) ?
C6 H6A . 0.9300 ?
C7 C8 . 1.426(3) ?
C7 H7A . 0.9300 ?
C8 C9 . 1.408(4) ?
C8 C13 . 1.412(3) ?
C9 C10 . 1.349(4) ?
C9 H9A . 0.9300 ?
C10 C11 . 1.418(3) ?
C10 H10A . 0.9300 ?
C11 C14 . 1.494(3) ?
C12 C13 . 1.427(3) ?
C14 H14A . 0.9600 ?
C14 H14B . 0.9600 ?
C14 H14C . 0.9600 ?
C15 C16 . 1.512(3) ?
C16 C17 . 1.518(4) ?
C16 H16A . 0.9700 ?
C16 H16B . 0.9700 ?
C17 C17 3_455 1.522(4) ?
C17 H17A . 0.9700 ?
C17 H17B . 0.9700 ?

loop_
_geom_torsion_atom_site_label_1
_geom_torsion_atom_site_label_2
_geom_torsion_atom_site_label_3
_geom_torsion_atom_site_label_4
_geom_torsion_site_symmetry_4
_geom_torsion
N1 Cu1 O1 C15 . -38.0(3)
N2 Cu1 O1 C15 . -139.42(16)
O2 Cu1 O1 C15 . -1.57(15)
Cl1 Cu1 O1 C15 . 104.93(16)
O1 Cu1 O2 C15 . 1.57(15)
N1 Cu1 O2 C15 . 170.36(14)
N2 Cu1 O2 C15 . 77.24(17)
Cl1 Cu1 O2 C15 . -86.10(14)
O1 Cu1 N1 C2 . 73.7(3)
N2 Cu1 N1 C2 . 178.06(19)
O2 Cu1 N1 C2 . 41.17(19)
Cl1 Cu1 N1 C2 . -69.01(18)
C15 Cu1 N1 C2 . 48.0(2)
O1 Cu1 N1 C12 . -107.9(3)
N2 Cu1 N1 C12 . -3.54(13)
O2 Cu1 N1 C12 . -140.44(14)
Cl1 Cu1 N1 C12 . 109.38(13)
C15 Cu1 N1 C12 . -133.65(14)
O1 Cu1 N2 C11 . -16.5(2)
N1 Cu1 N2 C11 . -178.10(19)
O2 Cu1 N2 C11 . -77.2(2)
Cl1 Cu1 N2 C11 . 85.45(18)
C15 Cu1 N2 C11 . -40.1(2)
O1 Cu1 N2 C13 . 165.52(14)
N1 Cu1 N2 C13 . 3.90(13)
O2 Cu1 N2 C13 . 104.81(15)
Cl1 Cu1 N2 C13 . -92.56(13)
C15 Cu1 N2 C13 . 141.87(13)
C12 N1 C2 C3 . -0.1(3)
Cu1 N1 C2 C3 . 178.24(15)
C12 N1 C2 C1 . -179.73(19)
Cu1 N1 C2 C1 . -1.4(3)
N1 C2 C3 C4 . -0.8(3)
C1 C2 C3 C4 . 178.9(2)
C2 C3 C4 C5 . 0.8(3)
C3 C4 C5 C12 . 0.0(3)
C3 C4 C5 C6 . 179.0(2)
C12 C5 C6 C7 . 0.2(3)
C4 C5 C6 C7 . -178.8(2)
C5 C6 C7 C8 . -0.1(3)
C6 C7 C8 C9 . 178.9(2)
C6 C7 C8 C13 . 0.0(3)
C13 C8 C9 C10 . 0.7(3)
C7 C8 C9 C10 . -178.3(2)
C8 C9 C10 C11 . -0.3(4)
C13 N2 C11 C10 . 1.2(3)
Cu1 N2 C11 C10 . -176.62(16)
C13 N2 C11 C14 . -177.2(2)
Cu1 N2 C11 C14 . 4.9(3)
C9 C10 C11 N2 . -0.7(3)
C9 C10 C11 C14 . 177.8(2)
C2 N1 C12 C5 . 0.9(3)
Cu1 N1 C12 C5 . -177.71(15)
C2 N1 C12 C13 . -178.83(18)
Cu1 N1 C12 C13 . 2.6(2)
C4 C5 C12 N1 . -0.8(3)
C6 C5 C12 N1 . -179.89(18)
C4 C5 C12 C13 . 178.88(18)
C6 C5 C12 C13 . -0.2(3)
C11 N2 C13 C8 . -0.8(3)
Cu1 N2 C13 C8 . 177.45(15)
C11 N2 C13 C12 . 178.03(18)
Cu1 N2 C13 C12 . -3.7(2)
C9 C8 C13 N2 . -0.1(3)
C7 C8 C13 N2 . 178.90(19)
C9 C8 C13 C12 . -178.96(19)
C7 C8 C13 C12 . 0.1(3)
N1 C12 C13 N2 . 0.9(3)
C5 C12 C13 N2 . -178.83(17)
N1 C12 C13 C8 . 179.77(18)
C5 C12 C13 C8 . 0.1(3)
Cu1 O1 C15 O2 . 2.7(3)
Cu1 O1 C15 C16 . -178.10(19)
Cu1 O2 C15 O1 . -2.5(2)
Cu1 O2 C15 C16 . 178.3(2)
N1 Cu1 C15 O1 . 164.38(16)
N2 Cu1 C15 O1 . 49.88(19)
O2 Cu1 C15 O1 . 177.3(2)
Cl1 Cu1 C15 O1 . -80.26(17)
O1 Cu1 C15 O2 . -177.3(2)
N1 Cu1 C15 O2 . -12.93(19)
N2 Cu1 C15 O2 . -127.43(14)
Cl1 Cu1 C15 O2 . 102.43(14)
O1 Cu1 C15 C16 . 23(2)
N1 Cu1 C15 C16 . -173(2)
N2 Cu1 C15 C16 . 73(2)
O2 Cu1 C15 C16 . -160(2)
Cl1 Cu1 C15 C16 . -57(2)
O1 C15 C16 C17 . -108.1(3)
O2 C15 C16 C17 . 71.1(3)
Cu1 C15 C16 C17 . -130(2)
C15 C16 C17 C17 3_455 -177.2(3)
